data_1572732
loop_
_publ_author_name
'Shibutani, Yuki'
'Kusumoto, Shuhei'
'Nozaki, Kyoko'

_publ_section_title
;
 Fully conjugated tetraborylethylene: selenium mediated C-C double bond
 formation from diborylcarbenoid.
;
_journal_issue 43
_journal_name_full 'Chemical science'
_journal_page_first 17912
_journal_page_last 17917
_journal_paper_doi 10.1039/d4sc05928j
_journal_volume 15
_journal_year 2024
_chemical_formula_moiety 'C31 H32 B2 N2'
_chemical_formula_sum 'C31 H32 B2 N2'
_chemical_formula_weight 454.20
_space_group_crystal_system orthorhombic
_space_group_IT_number 60
_space_group_name_Hall '-P 2n 2ab'
_space_group_name_H-M_alt 'P b c n'
_atom_sites_solution_hydrogens geom
_atom_sites_solution_primary dual
_audit_creation_date 2024-03-11
_audit_creation_method
;
Olex2 1.5
(compiled 2023.08.24 svn.re1ec1418 for OlexSys, GUI svn.r6817)
;
_audit_update_record
;
2024-09-03 deposited with the CCDC.	2024-10-02 downloaded from the CCDC.
;
_cell_angle_alpha 90
_cell_angle_beta 90
_cell_angle_gamma 90
_cell_formula_units_Z 8
_cell_length_a 15.9465(4)
_cell_length_b 14.8115(4)
_cell_length_c 22.4995(7)
_cell_measurement_reflns_used 14945
_cell_measurement_temperature 93
_cell_measurement_theta_max 29.8400
_cell_measurement_theta_min 3.1350
_cell_volume 5314.2(3)
_computing_molecular_graphics 'Olex2 1.5 (Dolomanov et al., 2009)'
_computing_publication_material 'Olex2 1.5 (Dolomanov et al., 2009)'
_computing_structure_refinement 'SHELXL 2017/1 (Sheldrick, 2015)'
_computing_structure_solution 'SHELXT 2018/2 (Sheldrick, 2018)'
_diffrn_ambient_temperature 93
_diffrn_detector 'Hybrid Pixel Array Detector'
_diffrn_measured_fraction_theta_full 0.999
_diffrn_measured_fraction_theta_max 0.908
_diffrn_measurement_details
;
List of Runs (angles in degrees, time in seconds):

  # Type    Start    End  Width  t~exp~   \w     \q     \k     \f   Frames
#--------------------------------------------------------------------------
  1  \w    -89.00  67.00   0.50   12.83    --    0.80  46.00-150.00  312
  2  \w     45.00  76.00   0.50   12.83    --    0.80   9.00 -60.00   62
  3  \w    -84.00 -58.00   0.50   12.83    --    0.80  28.00  90.00   52
;
_diffrn_measurement_device 'four-circle diffractometer'
_diffrn_orient_matrix_type 'CrysAlisPro convention (1999,Acta A55,543-557)'
_diffrn_orient_matrix_UB_11 0.0333407000
_diffrn_orient_matrix_UB_12 0.0283812000
_diffrn_orient_matrix_UB_13 -0.0092313000
_diffrn_orient_matrix_UB_21 0.0120511000
_diffrn_orient_matrix_UB_22 0.0061675000
_diffrn_orient_matrix_UB_23 0.0300791000
_diffrn_orient_matrix_UB_31 0.0268559000
_diffrn_orient_matrix_UB_32 -0.0380772000
_diffrn_orient_matrix_UB_33 -0.0020356000
_diffrn_radiation_monochromator mirror
_diffrn_radiation_probe x-ray
_diffrn_radiation_type MoK\a
_diffrn_radiation_wavelength 0.71073
_diffrn_reflns_av_R_equivalents 0.0300
_diffrn_reflns_av_unetI/netI 0.0224
_diffrn_reflns_Laue_measured_fraction_full 0.999
_diffrn_reflns_Laue_measured_fraction_max 0.908
_diffrn_reflns_limit_h_max 21
_diffrn_reflns_limit_h_min -21
_diffrn_reflns_limit_k_max 20
_diffrn_reflns_limit_k_min -19
_diffrn_reflns_limit_l_max 25
_diffrn_reflns_limit_l_min -30
_diffrn_reflns_number 42031
_diffrn_reflns_point_group_measured_fraction_full 0.999
_diffrn_reflns_point_group_measured_fraction_max 0.908
_diffrn_reflns_theta_full 25.242
_diffrn_reflns_theta_max 29.588
_diffrn_reflns_theta_min 2.555
_diffrn_source_type 'Rigaku (Mo) X-ray DW Source'
_exptl_absorpt_coefficient_mu 0.065
_exptl_crystal_density_diffrn 1.135
_exptl_crystal_description plate
_exptl_crystal_F_000 1936
_refine_diff_density_max 0.465
_refine_diff_density_min -0.285
_refine_diff_density_rms 0.053
_refine_ls_extinction_method none
_refine_ls_goodness_of_fit_ref 1.045
_refine_ls_hydrogen_treatment constr
_refine_ls_matrix_type full
_refine_ls_number_parameters 322
_refine_ls_number_reflns 6786
_refine_ls_number_restraints 0
_refine_ls_restrained_S_all 1.045
_refine_ls_R_factor_all 0.0534
_refine_ls_R_factor_gt 0.0464
_refine_ls_shift/su_max 0.002
_refine_ls_shift/su_mean 0.000
_refine_ls_structure_factor_coef Fsqd
_refine_ls_weighting_details 'w=1/[\s^2^(Fo^2^)+(0.0735P)^2^+2.3055P] where P=(Fo^2^+2Fc^2^)/3'
_refine_ls_weighting_scheme calc
_refine_ls_wR_factor_gt 0.1264
_refine_ls_wR_factor_ref 0.1326
_reflns_Friedel_coverage 0.000
_reflns_number_gt 5901
_reflns_number_total 6786
_reflns_threshold_expression 'I > 2\s(I)'
_cod_data_source_file d4sc05928j3.cif
_cod_data_source_block b2ccb2_auto
_cod_depositor_comments 'Adding full bibliography for 1572732--1572735.cif.'
_cod_original_cell_volume 5314.2(2)
_cod_database_code 1572732
_shelx_shelxl_version_number 2017/1
_chemical_oxdiff_formula C60H60B4N4
_shelx_space_group_comment
;
The symmetry employed for this shelxl refinement is uniquely defined
by the following loop, which should always be used as a source of
symmetry information in preference to the above space-group names.
They are only intended as comments.
;
_olex2_refinement_description
;
1. Fixed Uiso
 At 1.2 times of:
  All C(H) groups
 At 1.5 times of:
  All C(H,H,H) groups
2.a Aromatic/amide H refined with riding coordinates:
 C6(H6), C4(H4), C15(H15), C13(H13), C27(H27), C31(H31), C21(H21), C30(H30),
 C28(H28), C29(H29), C25(H25), C22(H22), C23(H23), C24(H24)
2.b Idealised Me refined as rotating group:
 C19(H19A,H19B,H19C), C8(H8A,H8B,H8C), C10(H10A,H10B,H10C), C17(H17A,H17B,
 H17C), C18(H18A,H18B,H18C), C9(H9A,H9B,H9C)
;
_olex2_submission_special_instructions 'No special instructions were received'
_oxdiff_exptl_absorpt_empirical_details
;
Empirical correction (ABSPACK) includes:
- Absorption correction using spherical harmonics
- Frame scaling
;
_oxdiff_exptl_absorpt_empirical_full_max 1.691
_oxdiff_exptl_absorpt_empirical_full_min 0.745

loop_
_space_group_symop_operation_xyz
'x, y, z'
'-x+1/2, -y+1/2, z+1/2'
'-x, y, -z+1/2'
'x+1/2, -y+1/2, -z'
'-x, -y, -z'
'x-1/2, y-1/2, -z-1/2'
'x, -y, z-1/2'
'-x-1/2, y-1/2, z'

loop_
_atom_site_label
_atom_site_type_symbol
_atom_site_fract_x
_atom_site_fract_y
_atom_site_fract_z
_atom_site_U_iso_or_equiv
_atom_site_adp_type
_atom_site_occupancy
_atom_site_site_symmetry_order
_atom_site_calc_flag
_atom_site_refinement_flags_posn
_atom_site_refinement_flags_adp
_atom_site_refinement_flags_occupancy
_atom_site_disorder_assembly
_atom_site_disorder_group
N1 N 0.56287(6) 0.62696(6) 0.37604(4) 0.01510(19) Uani 1 1 d . . . . .
N2 N 0.54316(6) 0.72231(6) 0.37912(4) 0.01530(19) Uani 1 1 d . . . . .
C1 C 0.50859(6) 0.67084(6) 0.27979(5) 0.0131(2) Uani 1 1 d . . . . .
C11 C 0.46395(7) 0.84855(7) 0.32654(5) 0.0138(2) Uani 1 1 d . . . . .
C2 C 0.56051(6) 0.48659(7) 0.30958(5) 0.0134(2) Uani 1 1 d . . . . .
C16 C 0.50703(7) 0.93108(7) 0.32410(5) 0.0146(2) Uani 1 1 d . . . . .
C26 C 0.52351(7) 0.75442(7) 0.43740(5) 0.0164(2) Uani 1 1 d . . . . .
C3 C 0.63957(7) 0.46411(7) 0.28650(5) 0.0152(2) Uani 1 1 d . . . . .
C12 C 0.37747(7) 0.84950(7) 0.34008(5) 0.0159(2) Uani 1 1 d . . . . .
C7 C 0.50602(7) 0.41706(7) 0.32771(5) 0.0144(2) Uani 1 1 d . . . . .
C6 C 0.53044(7) 0.32734(7) 0.32076(5) 0.0163(2) Uani 1 1 d . . . . .
H6 H 0.492819 0.280662 0.332064 0.020 Uiso 1 1 calc R U . . .
C4 C 0.66285(7) 0.37366(7) 0.28084(5) 0.0176(2) Uani 1 1 d . . . . .
H4 H 0.716552 0.359093 0.265270 0.021 Uiso 1 1 calc R U . . .
C15 C 0.46382(7) 1.01193(7) 0.33454(5) 0.0170(2) Uani 1 1 d . . . . .
H15 H 0.493261 1.067503 0.331519 0.020 Uiso 1 1 calc R U . . .
C20 C 0.62586(7) 0.59707(7) 0.41675(5) 0.0172(2) Uani 1 1 d . . . . .
C13 C 0.33666(7) 0.93091(7) 0.35163(5) 0.0179(2) Uani 1 1 d . . . . .
H13 H 0.278695 0.930288 0.361361 0.022 Uiso 1 1 calc R U . . .
C14 C 0.37896(7) 1.01317(7) 0.34923(5) 0.0180(2) Uani 1 1 d . . . . .
C5 C 0.60872(7) 0.30437(7) 0.29763(5) 0.0178(2) Uani 1 1 d . . . . .
C27 C 0.47679(7) 0.70099(8) 0.47595(5) 0.0198(2) Uani 1 1 d . . . . .
H27 H 0.460557 0.641799 0.464448 0.024 Uiso 1 1 calc R U . . .
C19 C 0.59995(7) 0.93496(8) 0.31136(5) 0.0188(2) Uani 1 1 d . . . . .
H19A H 0.623323 0.873783 0.312419 0.028 Uiso 1 1 calc R U . . .
H19B H 0.627704 0.972301 0.341459 0.028 Uiso 1 1 calc R U . . .
H19C H 0.609125 0.961299 0.271937 0.028 Uiso 1 1 calc R U . . .
C31 C 0.54953(8) 0.84034(8) 0.45487(5) 0.0204(2) Uani 1 1 d . . . . .
H31 H 0.583433 0.875911 0.429238 0.025 Uiso 1 1 calc R U . . .
C8 C 0.70055(7) 0.53782(8) 0.26993(6) 0.0207(2) Uani 1 1 d . . . . .
H8A H 0.671542 0.583902 0.246393 0.031 Uiso 1 1 calc R U . . .
H8B H 0.746512 0.512074 0.246512 0.031 Uiso 1 1 calc R U . . .
H8C H 0.723193 0.565354 0.306142 0.031 Uiso 1 1 calc R U . . .
C10 C 0.42316(7) 0.43840(8) 0.35718(5) 0.0195(2) Uani 1 1 d . . . . .
H10A H 0.431818 0.446530 0.399966 0.029 Uiso 1 1 calc R U . . .
H10B H 0.383911 0.388500 0.350499 0.029 Uiso 1 1 calc R U . . .
H10C H 0.400026 0.493985 0.340170 0.029 Uiso 1 1 calc R U . . .
C21 C 0.62136(8) 0.51104(8) 0.44157(5) 0.0223(2) Uani 1 1 d . . . . .
H21 H 0.574837 0.473063 0.433160 0.027 Uiso 1 1 calc R U . . .
C30 C 0.52538(8) 0.87354(8) 0.51020(6) 0.0246(3) Uani 1 1 d . . . . .
H30 H 0.541793 0.932564 0.521935 0.030 Uiso 1 1 calc R U . . .
C17 C 0.32866(7) 0.76233(8) 0.34445(6) 0.0238(3) Uani 1 1 d . . . . .
H17A H 0.328243 0.732307 0.305633 0.036 Uiso 1 1 calc R U . . .
H17B H 0.270932 0.775402 0.356667 0.036 Uiso 1 1 calc R U . . .
H17C H 0.355132 0.722738 0.373870 0.036 Uiso 1 1 calc R U . . .
C28 C 0.45393(8) 0.73438(9) 0.53133(6) 0.0243(3) Uani 1 1 d . . . . .
H28 H 0.422046 0.697965 0.557743 0.029 Uiso 1 1 calc R U . . .
C29 C 0.47767(9) 0.82112(9) 0.54815(5) 0.0262(3) Uani 1 1 d . . . . .
H29 H 0.461084 0.844298 0.585724 0.031 Uiso 1 1 calc R U . . .
C25 C 0.69274(8) 0.65380(8) 0.43136(6) 0.0243(3) Uani 1 1 d . . . . .
H25 H 0.695563 0.712962 0.415165 0.029 Uiso 1 1 calc R U . . .
C18 C 0.33390(8) 1.10044(8) 0.36257(6) 0.0246(3) Uani 1 1 d . . . . .
H18A H 0.331736 1.109685 0.405670 0.037 Uiso 1 1 calc R U . . .
H18B H 0.276724 1.097552 0.346720 0.037 Uiso 1 1 calc R U . . .
H18C H 0.363989 1.150748 0.343978 0.037 Uiso 1 1 calc R U . . .
C22 C 0.68537(9) 0.48092(9) 0.47878(6) 0.0291(3) Uani 1 1 d . . . . .
H22 H 0.683177 0.421544 0.494672 0.035 Uiso 1 1 calc R U . . .
C9 C 0.63457(9) 0.20681(8) 0.29122(6) 0.0276(3) Uani 1 1 d . . . . .
H9A H 0.641511 0.179919 0.330710 0.041 Uiso 1 1 calc R U . . .
H9B H 0.687742 0.203393 0.269500 0.041 Uiso 1 1 calc R U . . .
H9C H 0.591226 0.173790 0.269288 0.041 Uiso 1 1 calc R U . . .
C23 C 0.75223(9) 0.53685(10) 0.49281(6) 0.0316(3) Uani 1 1 d . . . . .
H23 H 0.795760 0.515924 0.518132 0.038 Uiso 1 1 calc R U . . .
C24 C 0.75513(8) 0.62358(9) 0.46960(7) 0.0312(3) Uani 1 1 d . . . . .
H24 H 0.800113 0.662595 0.479930 0.037 Uiso 1 1 calc R U . . .
B1 B 0.53904(7) 0.58871(8) 0.32066(5) 0.0136(2) Uani 1 1 d . . . . .
B2 B 0.50958(7) 0.75421(8) 0.32470(5) 0.0137(2) Uani 1 1 d . . . . .

loop_
_atom_site_aniso_label
_atom_site_aniso_U_11
_atom_site_aniso_U_22
_atom_site_aniso_U_33
_atom_site_aniso_U_23
_atom_site_aniso_U_13
_atom_site_aniso_U_12
N1 0.0180(4) 0.0101(4) 0.0172(4) 0.0007(3) -0.0022(3) 0.0032(3)
N2 0.0196(4) 0.0099(4) 0.0165(4) -0.0014(3) -0.0018(3) 0.0022(3)
C1 0.0113(4) 0.0105(4) 0.0176(5) 0.0001(4) 0.0006(4) 0.0000(3)
C11 0.0156(5) 0.0120(4) 0.0139(5) -0.0006(4) -0.0013(4) 0.0001(4)
C2 0.0142(5) 0.0116(4) 0.0143(5) 0.0000(3) -0.0015(4) 0.0012(3)
C16 0.0158(5) 0.0134(4) 0.0147(5) -0.0003(4) -0.0018(4) -0.0006(4)
C26 0.0194(5) 0.0149(5) 0.0148(5) -0.0012(4) -0.0037(4) 0.0032(4)
C3 0.0150(5) 0.0136(4) 0.0170(5) 0.0009(4) -0.0003(4) 0.0007(4)
C12 0.0150(5) 0.0143(5) 0.0184(5) 0.0000(4) -0.0012(4) -0.0007(4)
C7 0.0146(5) 0.0141(5) 0.0145(5) 0.0007(4) -0.0006(4) 0.0001(4)
C6 0.0194(5) 0.0128(5) 0.0168(5) 0.0014(4) 0.0000(4) -0.0020(4)
C4 0.0160(5) 0.0156(5) 0.0210(5) -0.0005(4) 0.0019(4) 0.0041(4)
C15 0.0214(5) 0.0113(4) 0.0184(5) -0.0010(4) -0.0027(4) -0.0006(4)
C20 0.0180(5) 0.0171(5) 0.0166(5) -0.0003(4) -0.0024(4) 0.0033(4)
C13 0.0146(5) 0.0191(5) 0.0201(5) -0.0016(4) -0.0001(4) 0.0029(4)
C14 0.0224(5) 0.0146(5) 0.0169(5) -0.0024(4) -0.0032(4) 0.0049(4)
C5 0.0224(5) 0.0118(4) 0.0192(5) -0.0003(4) -0.0005(4) 0.0029(4)
C27 0.0231(5) 0.0175(5) 0.0189(5) -0.0014(4) -0.0017(4) 0.0004(4)
C19 0.0160(5) 0.0181(5) 0.0223(5) 0.0007(4) 0.0005(4) -0.0031(4)
C31 0.0278(6) 0.0153(5) 0.0182(5) -0.0006(4) -0.0047(4) -0.0004(4)
C8 0.0159(5) 0.0176(5) 0.0287(6) 0.0016(4) 0.0043(4) -0.0012(4)
C10 0.0156(5) 0.0206(5) 0.0223(5) -0.0005(4) 0.0035(4) -0.0005(4)
C21 0.0252(6) 0.0189(5) 0.0228(6) 0.0028(4) -0.0069(5) 0.0001(4)
C30 0.0339(6) 0.0174(5) 0.0225(6) -0.0048(4) -0.0076(5) 0.0023(5)
C17 0.0182(5) 0.0182(5) 0.0351(7) -0.0005(5) 0.0016(5) -0.0046(4)
C28 0.0282(6) 0.0256(6) 0.0191(6) 0.0006(4) 0.0008(5) 0.0004(5)
C29 0.0338(7) 0.0277(6) 0.0169(5) -0.0060(5) -0.0020(5) 0.0054(5)
C25 0.0215(6) 0.0220(5) 0.0292(6) 0.0028(5) -0.0050(5) -0.0012(4)
C18 0.0288(6) 0.0178(5) 0.0272(6) -0.0052(4) -0.0035(5) 0.0095(4)
C22 0.0338(7) 0.0245(6) 0.0289(6) 0.0063(5) -0.0097(5) 0.0046(5)
C9 0.0335(7) 0.0132(5) 0.0362(7) -0.0001(5) 0.0074(5) 0.0047(5)
C23 0.0269(6) 0.0359(7) 0.0318(7) 0.0036(5) -0.0123(5) 0.0068(5)
C24 0.0221(6) 0.0336(7) 0.0379(7) 0.0010(6) -0.0102(5) -0.0020(5)
B1 0.0127(5) 0.0118(5) 0.0163(5) 0.0006(4) 0.0012(4) 0.0003(4)
B2 0.0137(5) 0.0110(5) 0.0165(5) -0.0003(4) 0.0003(4) -0.0007(4)

loop_
_atom_type_symbol
_atom_type_description
_atom_type_scat_dispersion_real
_atom_type_scat_dispersion_imag
_atom_type_scat_source
C C 0.0033 0.0016 'International Tables Vol C Tables 4.2.6.8 and 6.1.1.4'
H H 0.0000 0.0000 'International Tables Vol C Tables 4.2.6.8 and 6.1.1.4'
B B 0.0013 0.0007 'International Tables Vol C Tables 4.2.6.8 and 6.1.1.4'
N N 0.0061 0.0033 'International Tables Vol C Tables 4.2.6.8 and 6.1.1.4'

loop_
_geom_angle_atom_site_label_1
_geom_angle_atom_site_label_2
_geom_angle_atom_site_label_3
_geom_angle
_geom_angle_site_symmetry_1
_geom_angle_site_symmetry_3
_geom_angle_publ_flag
C20 N1 N2 115.07(8) . . ?
B1 N1 N2 111.88(8) . . ?
B1 N1 C20 128.79(9) . . ?
C26 N2 N1 114.57(8) . . ?
B2 N2 N1 111.45(8) . . ?
B2 N2 C26 126.77(9) . . ?
C1 C1 B1 128.58(6) 3_655 . ?
C1 C1 B2 128.50(6) 3_655 . ?
B2 C1 B1 102.79(8) . . ?
C16 C11 C12 118.53(9) . . ?
C16 C11 B2 123.05(9) . . ?
C12 C11 B2 117.73(9) . . ?
C3 C2 C7 119.21(9) . . ?
C3 C2 B1 118.88(9) . . ?
C7 C2 B1 121.59(9) . . ?
C11 C16 C19 121.38(9) . . ?
C15 C16 C11 119.82(10) . . ?
C15 C16 C19 118.79(9) . . ?
C27 C26 N2 120.02(10) . . ?
C27 C26 C31 120.18(10) . . ?
C31 C26 N2 119.78(10) . . ?
C2 C3 C8 119.91(9) . . ?
C4 C3 C2 120.02(10) . . ?
C4 C3 C8 120.04(10) . . ?
C11 C12 C17 120.57(9) . . ?
C13 C12 C11 120.29(10) . . ?
C13 C12 C17 119.11(10) . . ?
C2 C7 C10 120.91(9) . . ?
C6 C7 C2 119.52(10) . . ?
C6 C7 C10 119.52(9) . . ?
C7 C6 H6 119.2 . . ?
C7 C6 C5 121.64(10) . . ?
C5 C6 H6 119.2 . . ?
C3 C4 H4 119.4 . . ?
C5 C4 C3 121.16(10) . . ?
C5 C4 H4 119.4 . . ?
C16 C15 H15 119.0 . . ?
C14 C15 C16 121.91(10) . . ?
C14 C15 H15 119.0 . . ?
C21 C20 N1 120.25(10) . . ?
C21 C20 C25 119.69(10) . . ?
C25 C20 N1 120.06(10) . . ?
C12 C13 H13 119.2 . . ?
C14 C13 C12 121.53(10) . . ?
C14 C13 H13 119.2 . . ?
C15 C14 C13 117.89(10) . . ?
C15 C14 C18 121.40(10) . . ?
C13 C14 C18 120.71(10) . . ?
C6 C5 C9 120.90(10) . . ?
C4 C5 C6 118.43(10) . . ?
C4 C5 C9 120.67(10) . . ?
C26 C27 H27 120.1 . . ?
C28 C27 C26 119.83(11) . . ?
C28 C27 H27 120.1 . . ?
C16 C19 H19A 109.5 . . ?
C16 C19 H19B 109.5 . . ?
C16 C19 H19C 109.5 . . ?
H19A C19 H19B 109.5 . . ?
H19A C19 H19C 109.5 . . ?
H19B C19 H19C 109.5 . . ?
C26 C31 H31 120.3 . . ?
C30 C31 C26 119.45(11) . . ?
C30 C31 H31 120.3 . . ?
C3 C8 H8A 109.5 . . ?
C3 C8 H8B 109.5 . . ?
C3 C8 H8C 109.5 . . ?
H8A C8 H8B 109.5 . . ?
H8A C8 H8C 109.5 . . ?
H8B C8 H8C 109.5 . . ?
C7 C10 H10A 109.5 . . ?
C7 C10 H10B 109.5 . . ?
C7 C10 H10C 109.5 . . ?
H10A C10 H10B 109.5 . . ?
H10A C10 H10C 109.5 . . ?
H10B C10 H10C 109.5 . . ?
C20 C21 H21 120.1 . . ?
C20 C21 C22 119.73(11) . . ?
C22 C21 H21 120.1 . . ?
C31 C30 H30 119.8 . . ?
C29 C30 C31 120.40(11) . . ?
C29 C30 H30 119.8 . . ?
C12 C17 H17A 109.5 . . ?
C12 C17 H17B 109.5 . . ?
C12 C17 H17C 109.5 . . ?
H17A C17 H17B 109.5 . . ?
H17A C17 H17C 109.5 . . ?
H17B C17 H17C 109.5 . . ?
C27 C28 H28 120.0 . . ?
C27 C28 C29 120.07(12) . . ?
C29 C28 H28 120.0 . . ?
C30 C29 C28 120.02(11) . . ?
C30 C29 H29 120.0 . . ?
C28 C29 H29 120.0 . . ?
C20 C25 H25 120.0 . . ?
C24 C25 C20 119.90(11) . . ?
C24 C25 H25 120.0 . . ?
C14 C18 H18A 109.5 . . ?
C14 C18 H18B 109.5 . . ?
C14 C18 H18C 109.5 . . ?
H18A C18 H18B 109.5 . . ?
H18A C18 H18C 109.5 . . ?
H18B C18 H18C 109.5 . . ?
C21 C22 H22 119.7 . . ?
C23 C22 C21 120.58(12) . . ?
C23 C22 H22 119.7 . . ?
C5 C9 H9A 109.5 . . ?
C5 C9 H9B 109.5 . . ?
C5 C9 H9C 109.5 . . ?
H9A C9 H9B 109.5 . . ?
H9A C9 H9C 109.5 . . ?
H9B C9 H9C 109.5 . . ?
C22 C23 H23 120.2 . . ?
C22 C23 C24 119.54(12) . . ?
C24 C23 H23 120.2 . . ?
C25 C24 H24 119.8 . . ?
C23 C24 C25 120.50(12) . . ?
C23 C24 H24 119.8 . . ?
N1 B1 C1 106.38(9) . . ?
N1 B1 C2 117.71(9) . . ?
C2 B1 C1 134.98(10) . . ?
N2 B2 C1 107.03(9) . . ?
N2 B2 C11 116.58(9) . . ?
C11 B2 C1 134.28(10) . . ?

loop_
_geom_bond_atom_site_label_1
_geom_bond_atom_site_label_2
_geom_bond_distance
_geom_bond_site_symmetry_2
_geom_bond_publ_flag
N1 N2 1.4485(12) . ?
N1 C20 1.4296(14) . ?
N1 B1 1.4206(15) . ?
N2 C26 1.4296(14) . ?
N2 B2 1.4174(15) . ?
C1 C1 1.368(2) 3_655 ?
C1 B1 1.6004(15) . ?
C1 B2 1.5957(15) . ?
C11 C16 1.4033(14) . ?
C11 C12 1.4125(15) . ?
C11 B2 1.5759(15) . ?
C2 C3 1.4036(14) . ?
C2 C7 1.4078(14) . ?
C2 B1 1.5707(15) . ?
C16 C15 1.4014(14) . ?
C16 C19 1.5104(15) . ?
C26 C27 1.3905(16) . ?
C26 C31 1.3951(15) . ?
C3 C4 1.3961(14) . ?
C3 C8 1.5086(15) . ?
C12 C13 1.3947(15) . ?
C12 C17 1.5107(15) . ?
C7 C6 1.3936(14) . ?
C7 C10 1.5118(15) . ?
C6 H6 0.9500 . ?
C6 C5 1.3947(16) . ?
C4 H4 0.9500 . ?
C4 C5 1.3932(15) . ?
C15 H15 0.9500 . ?
C15 C14 1.3932(16) . ?
C20 C21 1.3931(15) . ?
C20 C25 1.3970(16) . ?
C13 H13 0.9500 . ?
C13 C14 1.3937(15) . ?
C14 C18 1.5089(15) . ?
C5 C9 1.5095(15) . ?
C27 H27 0.9500 . ?
C27 C28 1.3893(17) . ?
C19 H19A 0.9800 . ?
C19 H19B 0.9800 . ?
C19 H19C 0.9800 . ?
C31 H31 0.9500 . ?
C31 C30 1.3929(17) . ?
C8 H8A 0.9800 . ?
C8 H8B 0.9800 . ?
C8 H8C 0.9800 . ?
C10 H10A 0.9800 . ?
C10 H10B 0.9800 . ?
C10 H10C 0.9800 . ?
C21 H21 0.9500 . ?
C21 C22 1.3935(17) . ?
C30 H30 0.9500 . ?
C30 C29 1.3822(19) . ?
C17 H17A 0.9800 . ?
C17 H17B 0.9800 . ?
C17 H17C 0.9800 . ?
C28 H28 0.9500 . ?
C28 C29 1.3919(18) . ?
C29 H29 0.9500 . ?
C25 H25 0.9500 . ?
C25 C24 1.3894(17) . ?
C18 H18A 0.9800 . ?
C18 H18B 0.9800 . ?
C18 H18C 0.9800 . ?
C22 H22 0.9500 . ?
C22 C23 1.387(2) . ?
C9 H9A 0.9800 . ?
C9 H9B 0.9800 . ?
C9 H9C 0.9800 . ?
C23 H23 0.9500 . ?
C23 C24 1.387(2) . ?
C24 H24 0.9500 . ?

loop_
_geom_torsion_atom_site_label_1
_geom_torsion_atom_site_label_2
_geom_torsion_atom_site_label_3
_geom_torsion_atom_site_label_4
_geom_torsion
_geom_torsion_site_symmetry_1
_geom_torsion_site_symmetry_2
_geom_torsion_site_symmetry_3
_geom_torsion_site_symmetry_4
_geom_torsion_publ_flag
N1 N2 C26 C27 -38.44(14) . . . . ?
N1 N2 C26 C31 143.18(10) . . . . ?
N1 N2 B2 C1 -1.29(11) . . . . ?
N1 N2 B2 C11 164.55(9) . . . . ?
N1 C20 C21 C22 176.68(11) . . . . ?
N1 C20 C25 C24 -178.14(12) . . . . ?
N2 N1 C20 C21 145.92(10) . . . . ?
N2 N1 C20 C25 -34.73(14) . . . . ?
N2 N1 B1 C1 6.47(11) . . . . ?
N2 N1 B1 C2 177.08(9) . . . . ?
N2 C26 C27 C28 -176.49(10) . . . . ?
N2 C26 C31 C30 175.72(10) . . . . ?
C1 C1 B1 N1 169.36(13) 3_655 . . . ?
C1 C1 B1 C2 1.1(2) 3_655 . . . ?
C1 C1 B2 N2 -171.26(13) 3_655 . . . ?
C1 C1 B2 C11 26.5(2) 3_655 . . . ?
C11 C16 C15 C14 2.00(16) . . . . ?
C11 C12 C13 C14 1.10(17) . . . . ?
C2 C3 C4 C5 0.17(17) . . . . ?
C2 C7 C6 C5 1.71(16) . . . . ?
C16 C11 C12 C13 -0.99(16) . . . . ?
C16 C11 C12 C17 -178.77(10) . . . . ?
C16 C11 B2 N2 81.96(13) . . . . ?
C16 C11 B2 C1 -117.11(13) . . . . ?
C16 C15 C14 C13 -1.88(17) . . . . ?
C16 C15 C14 C18 177.73(10) . . . . ?
C26 N2 B2 C1 -149.63(10) . . . . ?
C26 N2 B2 C11 16.21(15) . . . . ?
C26 C27 C28 C29 0.05(18) . . . . ?
C26 C31 C30 C29 1.50(18) . . . . ?
C3 C2 C7 C6 -1.95(16) . . . . ?
C3 C2 C7 C10 175.22(10) . . . . ?
C3 C2 B1 N1 -86.61(13) . . . . ?
C3 C2 B1 C1 80.60(15) . . . . ?
C3 C4 C5 C6 -0.44(17) . . . . ?
C3 C4 C5 C9 179.91(11) . . . . ?
C12 C11 C16 C15 -0.51(15) . . . . ?
C12 C11 C16 C19 178.48(10) . . . . ?
C12 C11 B2 N2 -88.39(12) . . . . ?
C12 C11 B2 C1 72.54(16) . . . . ?
C12 C13 C14 C15 0.32(17) . . . . ?
C12 C13 C14 C18 -179.29(11) . . . . ?
C7 C2 C3 C4 1.04(16) . . . . ?
C7 C2 C3 C8 -176.71(10) . . . . ?
C7 C2 B1 N1 86.89(13) . . . . ?
C7 C2 B1 C1 -105.90(14) . . . . ?
C7 C6 C5 C4 -0.50(17) . . . . ?
C7 C6 C5 C9 179.14(11) . . . . ?
C20 N1 N2 C26 -52.04(12) . . . . ?
C20 N1 N2 B2 155.50(9) . . . . ?
C20 N1 B1 C1 -148.85(10) . . . . ?
C20 N1 B1 C2 21.76(16) . . . . ?
C20 C21 C22 C23 2.0(2) . . . . ?
C20 C25 C24 C23 0.9(2) . . . . ?
C27 C26 C31 C30 -2.66(17) . . . . ?
C27 C28 C29 C30 -1.2(2) . . . . ?
C19 C16 C15 C14 -177.02(10) . . . . ?
C31 C26 C27 C28 1.89(17) . . . . ?
C31 C30 C29 C28 0.42(19) . . . . ?
C8 C3 C4 C5 177.91(11) . . . . ?
C10 C7 C6 C5 -175.50(10) . . . . ?
C21 C20 C25 C24 1.21(19) . . . . ?
C21 C22 C23 C24 0.1(2) . . . . ?
C17 C12 C13 C14 178.91(11) . . . . ?
C25 C20 C21 C22 -2.67(18) . . . . ?
C22 C23 C24 C25 -1.6(2) . . . . ?
B1 N1 N2 C26 149.02(9) . . . . ?
B1 N1 N2 B2 -3.44(12) . . . . ?
B1 N1 C20 C21 -59.41(16) . . . . ?
B1 N1 C20 C25 119.94(13) . . . . ?
B1 C1 B2 N2 4.83(11) . . . . ?
B1 C1 B2 C11 -157.38(11) . . . . ?
B1 C2 C3 C4 174.70(10) . . . . ?
B1 C2 C3 C8 -3.05(15) . . . . ?
B1 C2 C7 C6 -175.43(10) . . . . ?
B1 C2 C7 C10 1.74(16) . . . . ?
B2 N2 C26 C27 109.07(13) . . . . ?
B2 N2 C26 C31 -69.31(15) . . . . ?
B2 C1 B1 N1 -6.72(11) . . . . ?
B2 C1 B1 C2 -174.94(11) . . . . ?
B2 C11 C16 C15 -170.79(10) . . . . ?
B2 C11 C16 C19 8.21(16) . . . . ?
B2 C11 C12 C13 169.80(10) . . . . ?
B2 C11 C12 C17 -7.98(15) . . . . ?
